data_2020335
loop_
_publ_author_name
'Gerhardt, Valeska'
'Bolte, Michael'

_publ_section_title
;
 6-Chloroisocytosine and 5-bromo-6-methylisocytosine: again, one or two
 tautomers present in the same crystal?
;
_journal_coeditor_code UK3121
_journal_issue 1
_journal_name_full 'Acta Crystallographica Section C'
_journal_page_first 84
_journal_page_last 93
_journal_paper_doi 10.1107/S2053229615024080
_journal_volume 72
_journal_year 2016
_chemical_formula_iupac 'C5 H6 Br N3 O'
_chemical_formula_moiety 'C5 H6 Br N3 O'
_chemical_formula_sum 'C5 H6 Br N3 O'
_chemical_formula_weight 204.04
_chemical_name_systematic
'2-amino-5-bromo-6-methylpyrimidin-4(3<i>H</i>)-one--2-amino-5-bromo-6-methylpyrimidin-4(1<i>H</i>)-one (1/1)'
_space_group_crystal_system monoclinic
_space_group_IT_number 14
_space_group_name_Hall '-P 2yn'
_space_group_name_H-M_alt 'P 1 21/n 1'
_symmetry_space_group_name_Hall '-P 2yn'
_symmetry_space_group_name_H-M 'P 1 21/n 1'
_atom_sites_solution_hydrogens mixed
_atom_sites_solution_primary direct
_atom_sites_solution_secondary difmap
_audit_creation_method SHELXL97
_cell_angle_alpha 90
_cell_angle_beta 108.021(11)
_cell_angle_gamma 90
_cell_formula_units_Z 8
_cell_length_a 9.8154(13)
_cell_length_b 9.9532(8)
_cell_length_c 14.344(2)
_cell_measurement_reflns_used 6792
_cell_measurement_temperature 173(2)
_cell_measurement_theta_max 26.125
_cell_measurement_theta_min 3.625
_cell_volume 1332.6(3)
_computing_cell_refinement
;
X-AREA (Stoe & Cie, 2001)
;
_computing_data_collection
;
X-AREA (Stoe & Cie, 2001)
;
_computing_data_reduction
;
X-AREA (Stoe & Cie, 2001)
;
_computing_molecular_graphics
;
Mercury (Macrae <i>et al.</i>,  2008) and XP in SHELXTL-Plus (Sheldrick,
2008)
;
_computing_publication_material
;
publCIF (Westrip, 2010)
;
_computing_structure_refinement
;
SHELXL97 (Sheldrick, 2008)
;
_computing_structure_solution
;
SHELXS97 (Sheldrick, 2008)
;
_diffrn_ambient_temperature 173(2)
_diffrn_measured_fraction_theta_full 0.993
_diffrn_measured_fraction_theta_max 0.983
_diffrn_measurement_device_type 'Stoe IPDSII two-circle diffractometer'
_diffrn_measurement_method \w
_diffrn_radiation_type MoK\a
_diffrn_radiation_wavelength 0.71073
_diffrn_reflns_av_R_equivalents 0.1034
_diffrn_reflns_limit_h_max 11
_diffrn_reflns_limit_h_min -11
_diffrn_reflns_limit_k_max 10
_diffrn_reflns_limit_k_min -12
_diffrn_reflns_limit_l_max 17
_diffrn_reflns_limit_l_min -17
_diffrn_reflns_number 6144
_diffrn_reflns_theta_full 25.000
_diffrn_reflns_theta_max 25.690
_diffrn_reflns_theta_min 3.621
_exptl_absorpt_coefficient_mu 6.095
_exptl_absorpt_correction_T_max 0.310
_exptl_absorpt_correction_T_min 0.220
_exptl_absorpt_correction_type multi-scan
_exptl_absorpt_process_details
;
X-AREA (Stoe & Cie, 2001)
;
_exptl_crystal_colour colourless
_exptl_crystal_density_diffrn 2.034
_exptl_crystal_description block
_exptl_crystal_F_000 800
_exptl_crystal_size_max 0.350
_exptl_crystal_size_mid 0.300
_exptl_crystal_size_min 0.250
_refine_diff_density_max 1.064
_refine_diff_density_min -1.499
_refine_ls_extinction_method none
_refine_ls_goodness_of_fit_ref 1.078
_refine_ls_hydrogen_treatment mixed
_refine_ls_matrix_type full
_refine_ls_number_parameters 201
_refine_ls_number_reflns 2480
_refine_ls_number_restraints 11
_refine_ls_restrained_S_all 1.076
_refine_ls_R_factor_all 0.0912
_refine_ls_R_factor_gt 0.0762
_refine_ls_shift/su_max 0.000
_refine_ls_shift/su_mean 0.000
_refine_ls_structure_factor_coef Fsqd
_refine_ls_weighting_details 'w = 1/[\s^2^(Fo^2^)+(0.1394P)^2^+4.5450P] where P=(Fo^2^+2Fc^2^)/3'
_refine_ls_weighting_scheme calc
_refine_ls_wR_factor_gt 0.2178
_refine_ls_wR_factor_ref 0.2283
_reflns_number_gt 1986
_reflns_number_total 2480
_reflns_threshold_expression I>2\s(I)
_cod_data_source_file uk3121sup1.cif
_cod_data_source_block II
_cod_depositor_comments
;Adding full bibliography for 2020333--2020337.cif.

 Adding full bibliography for 2020333--2020337.cif.
;
_cod_database_code 2020335
_cod_database_fobs_code 2020335
_shelx_space_group_comment
;
The symmetry employed for this shelxl refinement is uniquely defined
by the following loop, which should always be used as a source of
symmetry information in preference to the above space-group names.
They are only intended as comments.
;
_shelx_estimated_absorpt_t_min 0.224
_shelx_estimated_absorpt_t_max 0.311
_shelxl_version_number 2.013

loop_
_space_group_symop_operation_xyz
'x, y, z'
'-x+1/2, y+1/2, -z+1/2'
'-x, -y, -z'
'x-1/2, -y-1/2, z-1/2'

loop_
_atom_site_type_symbol
_atom_site_label
_atom_site_fract_x
_atom_site_fract_y
_atom_site_fract_z
_atom_site_U_iso_or_equiv
_atom_site_adp_type
_atom_site_calc_flag
_atom_site_occupancy
N N1A 0.4704(7) 0.8846(7) 0.3227(4) 0.0251(14) Uani d 1
H H1A 0.425(9) 0.904(9) 0.261(3) 0.030 Uiso d 1
C C2A 0.4096(8) 0.7796(8) 0.3524(5) 0.0239(16) Uani d 1
N N2A 0.2973(8) 0.7214(7) 0.2890(5) 0.0317(17) Uani d 1
H H2A1 0.240(9) 0.672(9) 0.311(7) 0.038 Uiso d 1
H H2A2 0.275(11) 0.744(10) 0.227(3) 0.038 Uiso d 1
N N3A 0.4543(7) 0.7329(7) 0.4441(4) 0.0238(14) Uani d 1
C C4A 0.5692(8) 0.7914(8) 0.5109(5) 0.0232(16) Uani d 1
O O4A 0.6128(6) 0.7470(6) 0.5970(3) 0.0246(12) Uani d 1
C C5A 0.6353(8) 0.9042(8) 0.4775(5) 0.0246(16) Uani d 1
Br Br5A 0.79004(11) 0.98982(11) 0.56837(7) 0.0460(4) Uani d 1
C C6A 0.5873(8) 0.9487(8) 0.3859(6) 0.0239(16) Uani d 1
C C61A 0.6417(10) 1.0653(9) 0.3425(6) 0.0326(19) Uani d 1
H H61A 0.7055 1.1195 0.3950 0.049 Uiso calc 1
H H61B 0.5607 1.1205 0.3047 0.049 Uiso calc 1
H H61C 0.6945 1.0325 0.2992 0.049 Uiso calc 1
N N1B 0.2832(8) 0.3906(7) 0.6420(4) 0.0275(14) Uani d 1
C C2B 0.3494(8) 0.4851(7) 0.6073(5) 0.0227(16) Uani d 1
N N2B 0.4640(8) 0.5476(7) 0.6676(5) 0.0311(16) Uani d 1
H H2B1 0.501(4) 0.520(4) 0.7294(16) 0.037 Uiso d 1
H H2B2 0.507(7) 0.613(7) 0.645(3) 0.037 Uiso d 1
N N3B 0.3046(7) 0.5243(7) 0.5121(4) 0.0228(14) Uani d 1
H H3B 0.364(8) 0.577(8) 0.495(6) 0.027 Uiso d 1
C C4B 0.1891(8) 0.4675(8) 0.4436(5) 0.0225(16) Uani d 1
O O4B 0.1563(6) 0.5068(5) 0.3564(4) 0.0257(12) Uani d 1
C C5B 0.1158(9) 0.3701(8) 0.4818(5) 0.0271(17) Uani d 1
Br Br5B -0.04808(10) 0.29445(10) 0.39310(6) 0.0411(4) Uani d 1
C C6B 0.1655(9) 0.3341(8) 0.5791(5) 0.0267(17) Uani d 1
C C61B 0.0923(11) 0.2293(9) 0.6207(6) 0.0339(19) Uani d 1
H H61D 0.1518 0.2072 0.6875 0.051 Uiso calc 1
H H61E 0.0778 0.1485 0.5798 0.051 Uiso calc 1
H H61F -0.0006 0.2635 0.6222 0.051 Uiso calc 1

loop_
_atom_site_aniso_label
_atom_site_aniso_U_11
_atom_site_aniso_U_22
_atom_site_aniso_U_33
_atom_site_aniso_U_12
_atom_site_aniso_U_13
_atom_site_aniso_U_23
N1A 0.029(3) 0.033(3) 0.011(3) 0.000(3) 0.002(2) 0.006(2)
C2A 0.023(4) 0.032(4) 0.011(3) 0.003(3) -0.003(3) 0.000(3)
N2A 0.034(4) 0.039(4) 0.011(3) -0.010(3) -0.009(3) 0.008(3)
N3A 0.032(4) 0.028(3) 0.009(3) -0.003(3) 0.001(2) 0.002(2)
C4A 0.022(4) 0.030(4) 0.013(3) 0.004(3) 0.000(3) -0.003(3)
O4A 0.026(3) 0.033(3) 0.009(2) -0.001(2) -0.003(2) 0.003(2)
C5A 0.022(4) 0.030(4) 0.019(3) -0.004(3) 0.002(3) 0.000(3)
Br5A 0.0473(7) 0.0508(6) 0.0325(6) -0.0059(4) 0.0017(4) -0.0039(4)
C6A 0.020(4) 0.026(4) 0.024(4) 0.000(3) 0.006(3) -0.001(3)
C61A 0.035(4) 0.032(4) 0.031(4) -0.002(3) 0.010(3) 0.011(3)
N1B 0.036(4) 0.030(3) 0.016(3) 0.006(3) 0.008(3) 0.003(3)
C2B 0.025(4) 0.024(4) 0.017(3) 0.000(3) 0.005(3) -0.002(3)
N2B 0.039(4) 0.035(4) 0.015(3) -0.003(3) 0.001(3) -0.001(3)
N3B 0.023(3) 0.029(3) 0.015(3) -0.004(3) 0.003(2) -0.001(2)
C4B 0.024(4) 0.024(3) 0.016(3) 0.003(3) 0.002(3) -0.002(3)
O4B 0.027(3) 0.036(3) 0.011(2) -0.004(2) 0.002(2) 0.000(2)
C5B 0.031(4) 0.032(4) 0.018(3) 0.001(3) 0.008(3) -0.002(3)
Br5B 0.0366(6) 0.0474(6) 0.0333(5) -0.0106(4) 0.0020(4) -0.0013(4)
C6B 0.040(5) 0.025(4) 0.016(3) 0.000(3) 0.011(3) -0.005(3)
C61B 0.041(5) 0.035(4) 0.026(4) -0.006(4) 0.012(4) 0.000(3)

loop_
_atom_type_symbol
_atom_type_description
_atom_type_scat_dispersion_real
_atom_type_scat_dispersion_imag
_atom_type_scat_source
C C 0.0033 0.0016 'International Tables Vol C Tables 4.2.6.8 and 6.1.1.4'
H H 0.0000 0.0000 'International Tables Vol C Tables 4.2.6.8 and 6.1.1.4'
N N 0.0061 0.0033 'International Tables Vol C Tables 4.2.6.8 and 6.1.1.4'
O O 0.0106 0.0060 'International Tables Vol C Tables 4.2.6.8 and 6.1.1.4'
Br Br -0.2901 2.4595 'International Tables Vol C Tables 4.2.6.8 and 6.1.1.4'

loop_
_geom_angle_atom_site_label_1
_geom_angle_atom_site_label_2
_geom_angle_atom_site_label_3
_geom_angle
C2A N1A C6A 121.0(6)
C2A N1A H1A 111(6)
C6A N1A H1A 128(6)
N2A C2A N3A 118.3(7)
N2A C2A N1A 118.8(6)
N3A C2A N1A 122.9(7)
C2A N2A H2A1 120(7)
C2A N2A H2A2 118(7)
H2A1 N2A H2A2 121(10)
C2A N3A C4A 119.5(7)
O4A C4A N3A 119.8(7)
O4A C4A C5A 123.1(6)
N3A C4A C5A 117.1(6)
C6A C5A C4A 121.9(7)
C6A C5A Br5A 120.0(6)
C4A C5A Br5A 118.2(5)
C5A C6A N1A 117.7(7)
C5A C6A C61A 127.6(7)
N1A C6A C61A 114.7(7)
C6A C61A H61A 109.5
C6A C61A H61B 109.5
H61A C61A H61B 109.5
C6A C61A H61C 109.5
H61A C61A H61C 109.5
H61B C61A H61C 109.5
C2B N1B C6B 117.6(6)
N1B C2B N2B 119.8(7)
N1B C2B N3B 122.6(7)
N2B C2B N3B 117.6(7)
C2B N2B H2B1 120.1(16)
C2B N2B H2B2 120.0(16)
H2B1 N2B H2B2 119.8(15)
C2B N3B C4B 122.8(7)
C2B N3B H3B 115(6)
C4B N3B H3B 122(6)
O4B C4B N3B 119.2(7)
O4B C4B C5B 126.6(7)
N3B C4B C5B 114.2(6)
C6B C5B C4B 120.6(7)
C6B C5B Br5B 123.0(7)
C4B C5B Br5B 116.4(5)
N1B C6B C5B 122.1(8)
N1B C6B C61B 116.3(7)
C5B C6B C61B 121.7(8)
C6B C61B H61D 109.5
C6B C61B H61E 109.5
H61D C61B H61E 109.5
C6B C61B H61F 109.5
H61D C61B H61F 109.5
H61E C61B H61F 109.5

loop_
_geom_bond_atom_site_label_1
_geom_bond_atom_site_label_2
_geom_bond_distance
N1A C2A 1.337(11)
N1A C6A 1.380(10)
N1A H1A 0.88(2)
C2A N2A 1.325(10)
C2A N3A 1.335(9)
N2A H2A1 0.87(2)
N2A H2A2 0.88(2)
N3A C4A 1.365(9)
C4A O4A 1.256(9)
C4A C5A 1.450(11)
C5A C6A 1.327(11)
C5A Br5A 1.873(7)
C6A C61A 1.492(11)
C61A H61A 0.9800
C61A H61B 0.9800
C61A H61C 0.9800
N1B C2B 1.325(11)
N1B C6B 1.349(10)
C2B N2B 1.342(10)
C2B N3B 1.355(10)
N2B H2B1 0.891(16)
N2B H2B2 0.894(16)
N3B C4B 1.372(9)
N3B H3B 0.87(2)
C4B O4B 1.254(9)
C4B C5B 1.415(12)
C5B C6B 1.376(10)
C5B Br5B 1.873(8)
C6B C61B 1.491(12)
C61B H61D 0.9800
C61B H61E 0.9800
C61B H61F 0.9800

loop_
_geom_hbond_atom_site_label_D
_geom_hbond_atom_site_label_H
_geom_hbond_atom_site_label_A
_geom_hbond_site_symmetry_A
_geom_hbond_distance_DH
_geom_hbond_distance_HA
_geom_hbond_distance_DA
_geom_hbond_angle_DHA
N1A H1A O4B 2 0.88(2) 1.92(4) 2.765(8) 160(9)
N1A H1A Br5B 2 0.88(2) 3.03(9) 3.525(7) 118(7)
N2A H2A1 O4B . 0.87(2) 2.04(4) 2.871(9) 160(10)
N2A H2A2 O4A 4_575 0.88(2) 2.05(6) 2.807(8) 144(9)
N2B H2B1 Br5A 2_646 0.891(16) 3.004(13) 3.852(6) 160(2)
N2B H2B2 O4A . 0.894(16) 1.938(19) 2.831(10) 176(9)
N3B H3B N3A . 0.87(2) 2.03(3) 2.883(10) 164(9)

loop_
_geom_torsion_atom_site_label_1
_geom_torsion_atom_site_label_2
_geom_torsion_atom_site_label_3
_geom_torsion_atom_site_label_4
_geom_torsion
C6A N1A C2A N2A 179.8(8)
C6A N1A C2A N3A 1.9(12)
N2A C2A N3A C4A -179.7(8)
N1A C2A N3A C4A -1.8(12)
C2A N3A C4A O4A -179.2(7)
C2A N3A C4A C5A 0.9(11)
O4A C4A C5A C6A 179.8(8)
N3A C4A C5A C6A -0.4(12)
O4A C4A C5A Br5A -1.6(11)
N3A C4A C5A Br5A 178.3(6)
C4A C5A C6A N1A 0.5(12)
Br5A C5A C6A N1A -178.1(6)
C4A C5A C6A C61A 178.1(8)
Br5A C5A C6A C61A -0.5(12)
C2A N1A C6A C5A -1.2(12)
C2A N1A C6A C61A -179.1(8)
C6B N1B C2B N2B 177.7(7)
C6B N1B C2B N3B -1.1(11)
N1B C2B N3B C4B -1.4(11)
N2B C2B N3B C4B 179.8(7)
C2B N3B C4B O4B -178.2(7)
C2B N3B C4B C5B 3.5(11)
O4B C4B C5B C6B 178.5(8)
N3B C4B C5B C6B -3.3(11)
O4B C4B C5B Br5B -0.9(11)
N3B C4B C5B Br5B 177.3(5)
C2B N1B C6B C5B 1.2(12)
C2B N1B C6B C61B -179.2(7)
C4B C5B C6B N1B 1.1(13)
Br5B C5B C6B N1B -179.5(6)
C4B C5B C6B C61B -178.5(8)
Br5B C5B C6B C61B 1.0(12)
